data_4077240
loop_
_publ_author_name
'Izod, Keith'
'O'Shaughnessy, Paul'
'Clegg, William'
'Liddle, Stephen T.'

_publ_section_title
;
 Regioselective Metalation of a Tertiary Phosphine. Synthesis and
 Structural Characterization of an Unusual Tetrameric Lithium
 Phosphinomethanide
;
_journal_issue 4
_journal_name_full Organometallics
_journal_page_first 648
_journal_paper_doi 10.1021/om000876e
_journal_volume 20
_journal_year 2001
_chemical_formula_sum 'C97 H128 Li4 N8 P4'
_chemical_formula_weight 1557.71
_chemical_name_systematic
;
 ?
;
_space_group_IT_number 2
_symmetry_cell_setting triclinic
_symmetry_space_group_name_Hall '-P 1'
_symmetry_space_group_name_H-M 'P -1'
_atom_sites_solution_hydrogens geom
_atom_sites_solution_primary direct
_atom_sites_solution_secondary difmap
_audit_creation_method SHELXL-97
_cell_angle_alpha 113.890(2)
_cell_angle_beta 92.138(2)
_cell_angle_gamma 90.708(2)
_cell_formula_units_Z 2
_cell_length_a 16.6255(7)
_cell_length_b 16.8352(7)
_cell_length_c 19.2871(8)
_cell_measurement_reflns_used 24030
_cell_measurement_temperature 160(2)
_cell_measurement_theta_max 28.63
_cell_measurement_theta_min 2.15
_cell_volume 4930.2(4)
_computing_cell_refinement 'Siemens Saint'
_computing_data_collection 'Siemens SMART'
_computing_data_reduction 'Siemens SAINT'
_computing_molecular_graphics 'Siemens SHELXTL'
_computing_publication_material 'SHELXTL and local programs'
_computing_structure_refinement 'Siemens SHELXTL'
_computing_structure_solution 'Siemens SHELXTL'
_diffrn_ambient_temperature 160(2)
_diffrn_measured_fraction_theta_full 0.985
_diffrn_measured_fraction_theta_max 0.889
_diffrn_measurement_device_type 'Siemens SMART CCD diffractometer'
_diffrn_measurement_method '\w rotation with narrow frames'
_diffrn_radiation_monochromator graphite
_diffrn_radiation_source 'fine-focus sealed tube'
_diffrn_radiation_type MoK\a
_diffrn_radiation_wavelength 0.71073
_diffrn_reflns_av_R_equivalents 0.0296
_diffrn_reflns_av_sigmaI/netI 0.0659
_diffrn_reflns_limit_h_max 22
_diffrn_reflns_limit_h_min -22
_diffrn_reflns_limit_k_max 22
_diffrn_reflns_limit_k_min -22
_diffrn_reflns_limit_l_max 25
_diffrn_reflns_limit_l_min -24
_diffrn_reflns_number 42846
_diffrn_reflns_theta_full 26.00
_diffrn_reflns_theta_max 28.63
_diffrn_reflns_theta_min 1.16
_diffrn_standards_decay_% 0
_diffrn_standards_number 0
_exptl_absorpt_coefficient_mu 0.122
_exptl_absorpt_correction_T_max 0.9622
_exptl_absorpt_correction_T_min 0.7992
_exptl_absorpt_correction_type empirical
_exptl_crystal_colour yellow
_exptl_crystal_density_diffrn 1.049
_exptl_crystal_density_method 'not measured'
_exptl_crystal_description block
_exptl_crystal_F_000 1676
_exptl_crystal_size_max 0.68
_exptl_crystal_size_mid 0.46
_exptl_crystal_size_min 0.34
_refine_diff_density_max 0.265
_refine_diff_density_min -0.273
_refine_diff_density_rms 0.038
_refine_ls_extinction_coef 0.00150(15)
_refine_ls_extinction_expression Fc^*^=kFc[1+0.001xFc^2^\l^3^/sin(2\q)]^-1/4^
_refine_ls_extinction_method SHELXL
_refine_ls_goodness_of_fit_ref 0.878
_refine_ls_hydrogen_treatment mixed
_refine_ls_matrix_type full
_refine_ls_number_parameters 846
_refine_ls_number_reflns 22464
_refine_ls_number_restraints 0
_refine_ls_restrained_S_all 0.878
_refine_ls_R_factor_all 0.0715
_refine_ls_R_factor_gt 0.0423
_refine_ls_shift/su_max 0.001
_refine_ls_shift/su_mean 0.000
_refine_ls_structure_factor_coef Fsqd
_refine_ls_weighting_details 'calc w=1/[\s^2^(Fo^2^)+(0.0543P)^2^+0.0000P] where P=(Fo^2^+2Fc^2^)/3'
_refine_ls_weighting_scheme calc
_refine_ls_wR_factor_gt 0.0994
_refine_ls_wR_factor_ref 0.1061
_reflns_number_gt 14152
_reflns_number_total 22464
_reflns_threshold_expression >2sigma(I)
_cod_data_source_file om000876e.cif
_cod_data_source_block ki58
_cod_original_sg_symbol_H-M P-1
_cod_database_code 4077240

loop_
_symmetry_equiv_pos_as_xyz
'x, y, z'
'-x, -y, -z'

loop_
_atom_site_label
_atom_site_type_symbol
_atom_site_fract_x
_atom_site_fract_y
_atom_site_fract_z
_atom_site_U_iso_or_equiv
_atom_site_adp_type
_atom_site_occupancy
_atom_site_symmetry_multiplicity
_atom_site_calc_flag
_atom_site_refinement_flags
Li1 Li 0.41499(15) 0.76962(16) 0.19941(15) 0.0306(6) Uani 1 1 d .
Li2 Li 0.65958(15) 0.98704(16) 0.28140(15) 0.0320(6) Uani 1 1 d .
Li3 Li 0.84375(16) 0.73142(17) 0.24847(15) 0.0355(6) Uani 1 1 d .
Li4 Li 0.59162(15) 0.56570(17) 0.27776(15) 0.0328(6) Uani 1 1 d .
P1 P 0.44622(2) 0.64020(2) 0.28110(2) 0.02444(9) Uani 1 1 d .
P2 P 0.48972(2) 0.90972(2) 0.18792(2) 0.02661(9) Uani 1 1 d .
P3 P 0.80204(2) 0.93377(3) 0.31891(2) 0.02969(10) Uani 1 1 d .
P4 P 0.76908(2) 0.57418(3) 0.22203(2) 0.02765(9) Uani 1 1 d .
N1 N 0.44986(7) 0.65769(8) 0.09576(7) 0.0280(3) Uani 1 1 d .
N2 N 0.53063(8) 0.44276(8) 0.26203(8) 0.0361(3) Uani 1 1 d .
N3 N 0.29612(8) 0.82114(8) 0.19151(8) 0.0343(3) Uani 1 1 d .
N4 N 0.58511(7) 1.01094(8) 0.38300(7) 0.0295(3) Uani 1 1 d .
N5 N 0.72278(8) 1.09912(9) 0.27549(8) 0.0363(3) Uani 1 1 d .
N6 N 0.82315(7) 0.74319(8) 0.13859(7) 0.0321(3) Uani 1 1 d .
N7 N 0.96165(8) 0.68126(9) 0.26606(8) 0.0397(3) Uani 1 1 d .
N8 N 0.64962(8) 0.64774(8) 0.39407(7) 0.0310(3) Uani 1 1 d .
C1 C 0.43140(10) 0.75035(10) 0.30348(8) 0.0316(3) Uani 1 1 d .
H1A H 0.4786 0.7854 0.3338 0.038 Uiso 1 1 calc R
H1B H 0.3833 0.7695 0.3341 0.038 Uiso 1 1 calc R
C2 C 0.36036(9) 0.58712(9) 0.21346(8) 0.0268(3) Uani 1 1 d .
C3 C 0.28539(9) 0.57450(10) 0.23834(10) 0.0371(4) Uani 1 1 d .
H3A H 0.2778 0.5954 0.2913 0.045 Uiso 1 1 calc R
C4 C 0.22165(10) 0.53220(12) 0.18765(11) 0.0474(5) Uani 1 1 d .
H4A H 0.1711 0.5250 0.2060 0.057 Uiso 1 1 calc R
C5 C 0.23183(11) 0.50073(11) 0.11068(11) 0.0472(5) Uani 1 1 d .
H5A H 0.1887 0.4705 0.0758 0.057 Uiso 1 1 calc R
C6 C 0.30482(10) 0.51337(10) 0.08452(9) 0.0367(4) Uani 1 1 d .
H6A H 0.3115 0.4916 0.0314 0.044 Uiso 1 1 calc R
C7 C 0.36938(9) 0.55763(9) 0.13465(8) 0.0272(3) Uani 1 1 d .
C8 C 0.44703(9) 0.57391(9) 0.10434(8) 0.0271(3) Uani 1 1 d .
H8A H 0.4922 0.5736 0.1391 0.033 Uiso 1 1 calc R
H8B H 0.4546 0.5259 0.0543 0.033 Uiso 1 1 calc R
C9 C 0.40490(10) 0.64808(10) 0.02541(9) 0.0373(4) Uani 1 1 d .
H9A H 0.4283 0.6021 -0.0181 0.056 Uiso 1 1 calc R
H9B H 0.4081 0.7030 0.0192 0.056 Uiso 1 1 calc R
H9C H 0.3484 0.6328 0.0282 0.056 Uiso 1 1 calc R
C10 C 0.53458(9) 0.67944(10) 0.08959(9) 0.0367(4) Uani 1 1 d .
H10A H 0.5576 0.6316 0.0473 0.055 Uiso 1 1 calc R
H10B H 0.5650 0.6887 0.1369 0.055 Uiso 1 1 calc R
H10C H 0.5376 0.7326 0.0805 0.055 Uiso 1 1 calc R
C11 C 0.41798(9) 0.60763(9) 0.35881(8) 0.0290(3) Uani 1 1 d .
C12 C 0.39731(11) 0.67144(11) 0.42825(9) 0.0415(4) Uani 1 1 d .
H12A H 0.3928 0.7298 0.4335 0.050 Uiso 1 1 calc R
C13 C 0.38329(14) 0.65138(12) 0.48953(10) 0.0605(6) Uani 1 1 d .
H13A H 0.3692 0.6959 0.5363 0.073 Uiso 1 1 calc R
C14 C 0.38955(16) 0.56824(13) 0.48345(11) 0.0692(7) Uani 1 1 d .
H14A H 0.3798 0.5548 0.5258 0.083 Uiso 1 1 calc R
C15 C 0.41016(13) 0.50310(12) 0.41508(10) 0.0547(5) Uani 1 1 d .
H15A H 0.4144 0.4452 0.4110 0.066 Uiso 1 1 calc R
C16 C 0.42471(10) 0.52162(10) 0.35253(9) 0.0331(4) Uani 1 1 d .
C17 C 0.44413(9) 0.44814(9) 0.27828(8) 0.0312(3) Uani 1 1 d .
H17A H 0.4256 0.3925 0.2793 0.037 Uiso 1 1 calc R
H17B H 0.4135 0.4555 0.2364 0.037 Uiso 1 1 calc R
C18 C 0.57485(12) 0.40961(12) 0.31150(13) 0.0605(6) Uani 1 1 d .
H18A H 0.5540 0.3512 0.3019 0.091 Uiso 1 1 calc R
H18B H 0.5679 0.4483 0.3647 0.091 Uiso 1 1 calc R
H18C H 0.6322 0.4071 0.3010 0.091 Uiso 1 1 calc R
C19 C 0.53742(12) 0.38101(11) 0.18242(11) 0.0564(5) Uani 1 1 d .
H19A H 0.5114 0.3253 0.1746 0.085 Uiso 1 1 calc R
H19B H 0.5944 0.3723 0.1710 0.085 Uiso 1 1 calc R
H19C H 0.5110 0.4044 0.1487 0.085 Uiso 1 1 calc R
C20 C 0.59286(9) 0.91622(10) 0.17484(9) 0.0341(4) Uani 1 1 d .
H20A H 0.6012 0.9456 0.1403 0.041 Uiso 1 1 calc R
H20B H 0.6136 0.8568 0.1507 0.041 Uiso 1 1 calc R
C21 C 0.46787(9) 1.02586(9) 0.24256(9) 0.0287(3) Uani 1 1 d .
C22 C 0.44841(10) 1.08016(10) 0.20652(10) 0.0392(4) Uani 1 1 d .
H22A H 0.4449 1.0569 0.1526 0.047 Uiso 1 1 calc R
C23 C 0.43395(11) 1.16779(11) 0.24744(11) 0.0489(5) Uani 1 1 d .
H23A H 0.4221 1.2039 0.2214 0.059 Uiso 1 1 calc R
C24 C 0.43680(11) 1.20216(11) 0.32545(11) 0.0479(5) Uani 1 1 d .
H24A H 0.4258 1.2617 0.3535 0.058 Uiso 1 1 calc R
C25 C 0.45583(10) 1.14934(10) 0.36274(10) 0.0400(4) Uani 1 1 d .
H25A H 0.4573 1.1730 0.4166 0.048 Uiso 1 1 calc R
C26 C 0.47295(9) 1.06182(10) 0.32268(9) 0.0305(3) Uani 1 1 d .
C27 C 0.49665(9) 1.00696(10) 0.36520(9) 0.0310(3) Uani 1 1 d .
H27A H 0.4680 1.0270 0.4132 0.037 Uiso 1 1 calc R
H27B H 0.4793 0.9458 0.3343 0.037 Uiso 1 1 calc R
C28 C 0.60525(10) 0.93533(10) 0.39955(9) 0.0375(4) Uani 1 1 d .
H28A H 0.5722 0.9344 0.4402 0.056 Uiso 1 1 calc R
H28B H 0.6623 0.9394 0.4156 0.056 Uiso 1 1 calc R
H28C H 0.5947 0.8819 0.3538 0.056 Uiso 1 1 calc R
C29 C 0.60638(10) 1.09081(10) 0.45092(9) 0.0392(4) Uani 1 1 d .
H29A H 0.5771 1.0906 0.4940 0.059 Uiso 1 1 calc R
H29B H 0.5917 1.1417 0.4412 0.059 Uiso 1 1 calc R
H29C H 0.6644 1.0932 0.4627 0.059 Uiso 1 1 calc R
C30 C 0.42676(9) 0.88971(9) 0.09984(9) 0.0308(3) Uani 1 1 d .
C31 C 0.46377(11) 0.87550(11) 0.03241(9) 0.0416(4) Uani 1 1 d .
H31A H 0.5206 0.8822 0.0330 0.050 Uiso 1 1 calc R
C32 C 0.41909(14) 0.85160(13) -0.03597(10) 0.0555(5) Uani 1 1 d .
H32A H 0.4453 0.8427 -0.0814 0.067 Uiso 1 1 calc R
C33 C 0.33735(14) 0.84112(14) -0.03732(11) 0.0609(6) Uani 1 1 d .
H33A H 0.3068 0.8238 -0.0840 0.073 Uiso 1 1 calc R
C34 C 0.29893(12) 0.85550(12) 0.02871(11) 0.0504(5) Uani 1 1 d .
H34A H 0.2419 0.8493 0.0272 0.060 Uiso 1 1 calc R
C35 C 0.34259(10) 0.87903(10) 0.09785(9) 0.0348(4) Uani 1 1 d .
C36 C 0.29832(9) 0.89521(10) 0.16905(10) 0.0362(4) Uani 1 1 d .
H36A H 0.3242 0.9460 0.2113 0.043 Uiso 1 1 calc R
H36B H 0.2423 0.9104 0.1614 0.043 Uiso 1 1 calc R
C37 C 0.26506(11) 0.85144(13) 0.26814(10) 0.0482(5) Uani 1 1 d .
H37A H 0.2128 0.8780 0.2687 0.072 Uiso 1 1 calc R
H37B H 0.3031 0.8945 0.3045 0.072 Uiso 1 1 calc R
H37C H 0.2586 0.8020 0.2822 0.072 Uiso 1 1 calc R
C38 C 0.24083(10) 0.75176(11) 0.13969(11) 0.0461(4) Uani 1 1 d .
H38A H 0.1861 0.7736 0.1430 0.069 Uiso 1 1 calc R
H38B H 0.2416 0.7022 0.1540 0.069 Uiso 1 1 calc R
H38C H 0.2580 0.7333 0.0875 0.069 Uiso 1 1 calc R
C39 C 0.81440(10) 0.84720(10) 0.34605(9) 0.0379(4) Uani 1 1 d .
H39A H 0.7641 0.8364 0.3672 0.045 Uiso 1 1 calc R
H39B H 0.8582 0.8619 0.3859 0.045 Uiso 1 1 calc R
C40 C 0.89656(9) 0.93123(10) 0.27023(9) 0.0346(4) Uani 1 1 d .
C41 C 0.96710(10) 0.97323(12) 0.31080(11) 0.0492(5) Uani 1 1 d .
H41A H 0.9665 1.0040 0.3643 0.059 Uiso 1 1 calc R
C42 C 1.03804(11) 0.97090(13) 0.27443(13) 0.0611(6) Uani 1 1 d .
H42A H 1.0856 0.9991 0.3032 0.073 Uiso 1 1 calc R
C43 C 1.03976(11) 0.92791(13) 0.19689(12) 0.0598(6) Uani 1 1 d .
H43A H 1.0880 0.9274 0.1718 0.072 Uiso 1 1 calc R
C44 C 0.97072(11) 0.88539(12) 0.15564(11) 0.0487(5) Uani 1 1 d .
H44A H 0.9720 0.8560 0.1020 0.058 Uiso 1 1 calc R
C45 C 0.89939(9) 0.88464(10) 0.19098(9) 0.0356(4) Uani 1 1 d .
C46 C 0.82647(9) 0.83395(10) 0.14448(9) 0.0330(4) Uani 1 1 d .
H46A H 0.7772 0.8636 0.1680 0.040 Uiso 1 1 calc R
H46B H 0.8275 0.8330 0.0929 0.040 Uiso 1 1 calc R
C47 C 0.87787(11) 0.68959(11) 0.08066(10) 0.0449(4) Uani 1 1 d .
H47A H 0.8599 0.6876 0.0310 0.067 Uiso 1 1 calc R
H47B H 0.8775 0.6305 0.0787 0.067 Uiso 1 1 calc R
H47C H 0.9326 0.7150 0.0937 0.067 Uiso 1 1 calc R
C48 C 0.74056(10) 0.70841(11) 0.11424(10) 0.0422(4) Uani 1 1 d .
H48A H 0.7247 0.7146 0.0673 0.063 Uiso 1 1 calc R
H48B H 0.7038 0.7406 0.1539 0.063 Uiso 1 1 calc R
H48C H 0.7380 0.6468 0.1053 0.063 Uiso 1 1 calc R
C49 C 0.81686(9) 1.04194(10) 0.40067(9) 0.0316(3) Uani 1 1 d .
C50 C 0.82553(10) 1.04585(11) 0.47373(9) 0.0400(4) Uani 1 1 d .
H50A H 0.8309 0.9934 0.4807 0.048 Uiso 1 1 calc R
C51 C 0.82657(11) 1.12501(12) 0.53770(10) 0.0488(5) Uani 1 1 d .
H51A H 0.8330 1.1261 0.5872 0.059 Uiso 1 1 calc R
C52 C 0.81823(11) 1.20098(12) 0.52811(11) 0.0502(5) Uani 1 1 d .
H52A H 0.8177 1.2549 0.5711 0.060 Uiso 1 1 calc R
C53 C 0.81061(11) 1.19869(11) 0.45564(10) 0.0446(4) Uani 1 1 d .
H53A H 0.8059 1.2516 0.4494 0.053 Uiso 1 1 calc R
C54 C 0.80975(9) 1.12008(10) 0.39140(9) 0.0344(4) Uani 1 1 d .
C55 C 0.80348(10) 1.12129(11) 0.31340(9) 0.0377(4) Uani 1 1 d .
H55A H 0.8199 1.1800 0.3180 0.045 Uiso 1 1 calc R
H55B H 0.8420 1.0798 0.2808 0.045 Uiso 1 1 calc R
C56 C 0.73075(12) 1.08287(13) 0.19515(10) 0.0549(5) Uani 1 1 d .
H56A H 0.7593 1.1323 0.1917 0.082 Uiso 1 1 calc R
H56B H 0.6771 1.0754 0.1701 0.082 Uiso 1 1 calc R
H56C H 0.7612 1.0301 0.1702 0.082 Uiso 1 1 calc R
C57 C 0.66872(11) 1.17170(12) 0.31005(12) 0.0510(5) Uani 1 1 d .
H57A H 0.6902 1.2233 0.3047 0.076 Uiso 1 1 calc R
H57B H 0.6647 1.1842 0.3640 0.076 Uiso 1 1 calc R
H57C H 0.6152 1.1560 0.2845 0.076 Uiso 1 1 calc R
C58 C 0.66970(9) 0.54479(11) 0.18554(9) 0.0338(4) Uani 1 1 d .
H58A H 0.6665 0.4828 0.1497 0.041 Uiso 1 1 calc R
H58B H 0.6525 0.5802 0.1576 0.041 Uiso 1 1 calc R
C59 C 0.78052(9) 0.51232(10) 0.28218(9) 0.0318(3) Uani 1 1 d .
C60 C 0.80091(10) 0.42485(11) 0.25108(11) 0.0426(4) Uani 1 1 d .
H60A H 0.8100 0.3972 0.1984 0.051 Uiso 1 1 calc R
C61 C 0.80825(11) 0.37731(12) 0.29522(12) 0.0511(5) Uani 1 1 d .
H61A H 0.8205 0.3175 0.2724 0.061 Uiso 1 1 calc R
C62 C 0.79776(11) 0.41693(13) 0.37204(12) 0.0522(5) Uani 1 1 d .
H62A H 0.8039 0.3849 0.4026 0.063 Uiso 1 1 calc R
C63 C 0.77821(10) 0.50334(12) 0.40455(10) 0.0428(4) Uani 1 1 d .
H63A H 0.7721 0.5306 0.4578 0.051 Uiso 1 1 calc R
C64 C 0.76721(9) 0.55174(10) 0.36060(9) 0.0324(4) Uani 1 1 d .
C65 C 0.73890(9) 0.64346(10) 0.39627(9) 0.0335(4) Uani 1 1 d .
H65A H 0.7598 0.6707 0.4497 0.040 Uiso 1 1 calc R
H65B H 0.7613 0.6771 0.3692 0.040 Uiso 1 1 calc R
C66 C 0.61768(11) 0.63072(11) 0.45710(9) 0.0414(4) Uani 1 1 d .
H66A H 0.6389 0.6752 0.5055 0.062 Uiso 1 1 calc R
H66B H 0.6341 0.5733 0.4529 0.062 Uiso 1 1 calc R
H66C H 0.5588 0.6323 0.4548 0.062 Uiso 1 1 calc R
C67 C 0.62721(11) 0.73587(10) 0.40410(10) 0.0404(4) Uani 1 1 d .
H67A H 0.6538 0.7785 0.4508 0.061 Uiso 1 1 calc R
H67B H 0.5687 0.7409 0.4075 0.061 Uiso 1 1 calc R
H67C H 0.6442 0.7470 0.3606 0.061 Uiso 1 1 calc R
C68 C 0.84456(9) 0.51678(10) 0.15088(9) 0.0326(4) Uani 1 1 d .
C69 C 0.81904(10) 0.46473(11) 0.07618(9) 0.0402(4) Uani 1 1 d .
H69A H 0.7630 0.4555 0.0634 0.048 Uiso 1 1 calc R
C70 C 0.87326(12) 0.42623(13) 0.02020(11) 0.0615(6) Uani 1 1 d .
H70A H 0.8544 0.3913 -0.0303 0.074 Uiso 1 1 calc R
C71 C 0.95404(13) 0.43886(16) 0.03819(13) 0.0844(8) Uani 1 1 d .
H71A H 0.9916 0.4125 0.0002 0.101 Uiso 1 1 calc R
C72 C 0.98114(11) 0.49033(14) 0.11219(13) 0.0720(7) Uani 1 1 d .
H72A H 1.0374 0.4980 0.1243 0.086 Uiso 1 1 calc R
C73 C 0.92789(10) 0.53065(11) 0.16853(10) 0.0424(4) Uani 1 1 d .
C74 C 0.96006(10) 0.58717(11) 0.24805(10) 0.0427(4) Uani 1 1 d .
H74A H 0.9264 0.5763 0.2848 0.051 Uiso 1 1 calc R
H74B H 1.0154 0.5697 0.2548 0.051 Uiso 1 1 calc R
C75 C 0.98050(12) 0.72716(12) 0.34860(11) 0.0565(5) Uani 1 1 d .
H75A H 1.0308 0.7058 0.3619 0.085 Uiso 1 1 calc R
H75B H 0.9367 0.7164 0.3766 0.085 Uiso 1 1 calc R
H75C H 0.9865 0.7897 0.3620 0.085 Uiso 1 1 calc R
C76 C 1.02552(11) 0.70355(14) 0.22550(13) 0.0598(6) Uani 1 1 d .
H76A H 1.0780 0.6893 0.2417 0.090 Uiso 1 1 calc R
H76B H 1.0249 0.7659 0.2371 0.090 Uiso 1 1 calc R
H76C H 1.0162 0.6703 0.1707 0.090 Uiso 1 1 calc R

loop_
_atom_site_aniso_label
_atom_site_aniso_U_11
_atom_site_aniso_U_22
_atom_site_aniso_U_33
_atom_site_aniso_U_23
_atom_site_aniso_U_13
_atom_site_aniso_U_12
Li1 0.0308(14) 0.0268(13) 0.0339(14) 0.0120(11) 0.0003(11) 0.0034(11)
Li2 0.0299(14) 0.0293(14) 0.0344(14) 0.0105(11) 0.0008(11) -0.0019(11)
Li3 0.0332(15) 0.0316(14) 0.0352(15) 0.0070(12) -0.0012(12) 0.0044(11)
Li4 0.0322(14) 0.0319(14) 0.0326(14) 0.0115(12) 0.0003(11) -0.0006(11)
P1 0.0267(2) 0.02367(19) 0.02187(19) 0.00830(16) 0.00002(15) -0.00052(15)
P2 0.0285(2) 0.02235(19) 0.0265(2) 0.00755(16) -0.00029(16) 0.00033(16)
P3 0.0283(2) 0.0268(2) 0.0278(2) 0.00481(17) 0.00117(16) 0.00056(16)
P4 0.0265(2) 0.0263(2) 0.0285(2) 0.00961(17) -0.00191(16) 0.00231(16)
N1 0.0297(7) 0.0266(7) 0.0240(6) 0.0068(5) -0.0009(5) 0.0022(5)
N2 0.0392(8) 0.0240(7) 0.0413(8) 0.0092(6) 0.0036(6) 0.0007(6)
N3 0.0289(7) 0.0318(7) 0.0416(8) 0.0142(6) 0.0021(6) 0.0042(6)
N4 0.0336(7) 0.0239(6) 0.0270(7) 0.0061(5) 0.0037(5) -0.0005(5)
N5 0.0404(8) 0.0334(8) 0.0367(8) 0.0164(6) -0.0027(6) -0.0064(6)
N6 0.0284(7) 0.0309(7) 0.0313(7) 0.0066(6) 0.0010(6) -0.0001(6)
N7 0.0299(7) 0.0358(8) 0.0420(8) 0.0048(7) -0.0101(6) 0.0019(6)
N8 0.0371(7) 0.0271(7) 0.0289(7) 0.0119(6) -0.0016(6) -0.0020(6)
C1 0.0372(9) 0.0268(8) 0.0289(8) 0.0099(7) -0.0036(7) -0.0012(7)
C2 0.0277(8) 0.0211(7) 0.0290(8) 0.0077(6) 0.0001(6) 0.0016(6)
C3 0.0317(9) 0.0365(9) 0.0385(9) 0.0103(8) 0.0044(7) -0.0014(7)
C4 0.0263(9) 0.0494(11) 0.0611(13) 0.0169(10) 0.0033(8) -0.0061(8)
C5 0.0364(10) 0.0409(10) 0.0555(12) 0.0125(9) -0.0151(9) -0.0101(8)
C6 0.0407(10) 0.0284(8) 0.0331(9) 0.0053(7) -0.0091(7) -0.0022(7)
C7 0.0297(8) 0.0200(7) 0.0282(8) 0.0062(6) -0.0020(6) 0.0021(6)
C8 0.0317(8) 0.0238(7) 0.0208(7) 0.0037(6) -0.0001(6) 0.0047(6)
C9 0.0480(10) 0.0322(9) 0.0296(9) 0.0107(7) -0.0050(7) 0.0035(7)
C10 0.0331(9) 0.0303(9) 0.0407(10) 0.0081(7) 0.0051(7) 0.0006(7)
C11 0.0350(9) 0.0260(8) 0.0246(8) 0.0088(6) 0.0032(6) -0.0021(6)
C12 0.0642(12) 0.0269(9) 0.0303(9) 0.0074(7) 0.0129(8) 0.0031(8)
C13 0.1078(18) 0.0389(11) 0.0292(10) 0.0061(8) 0.0254(11) -0.0003(11)
C14 0.133(2) 0.0445(12) 0.0354(11) 0.0200(9) 0.0298(12) -0.0003(12)
C15 0.0953(16) 0.0338(10) 0.0397(10) 0.0188(8) 0.0163(10) -0.0028(10)
C16 0.0450(10) 0.0256(8) 0.0278(8) 0.0096(7) 0.0043(7) -0.0030(7)
C17 0.0378(9) 0.0229(8) 0.0305(8) 0.0084(7) 0.0025(7) -0.0025(6)
C18 0.0540(12) 0.0398(11) 0.0907(17) 0.0309(11) -0.0145(11) 0.0021(9)
C19 0.0661(13) 0.0305(10) 0.0555(12) -0.0020(9) 0.0259(10) -0.0030(9)
C20 0.0325(9) 0.0292(8) 0.0335(9) 0.0054(7) 0.0006(7) 0.0002(7)
C21 0.0272(8) 0.0248(8) 0.0322(8) 0.0095(7) 0.0007(6) -0.0002(6)
C22 0.0453(10) 0.0302(9) 0.0408(10) 0.0136(8) -0.0041(8) -0.0005(7)
C23 0.0588(12) 0.0288(9) 0.0622(13) 0.0222(9) -0.0066(10) 0.0043(8)
C24 0.0490(11) 0.0251(9) 0.0607(13) 0.0080(9) 0.0033(9) 0.0089(8)
C25 0.0405(10) 0.0300(9) 0.0394(10) 0.0030(8) 0.0082(8) 0.0046(7)
C26 0.0263(8) 0.0259(8) 0.0355(9) 0.0081(7) 0.0041(7) 0.0006(6)
C27 0.0333(9) 0.0270(8) 0.0279(8) 0.0058(7) 0.0055(7) -0.0005(7)
C28 0.0408(10) 0.0364(9) 0.0386(9) 0.0185(8) 0.0038(8) 0.0001(7)
C29 0.0395(10) 0.0351(9) 0.0313(9) 0.0014(7) 0.0034(7) -0.0047(7)
C30 0.0368(9) 0.0242(8) 0.0302(8) 0.0101(7) -0.0014(7) 0.0014(7)
C31 0.0511(11) 0.0398(10) 0.0336(9) 0.0149(8) -0.0012(8) -0.0017(8)
C32 0.0801(16) 0.0554(12) 0.0322(10) 0.0197(9) -0.0036(10) -0.0015(11)
C33 0.0772(16) 0.0663(14) 0.0401(12) 0.0250(10) -0.0246(11) -0.0047(12)
C34 0.0480(11) 0.0515(12) 0.0551(12) 0.0271(10) -0.0178(9) -0.0018(9)
C35 0.0373(9) 0.0281(8) 0.0394(9) 0.0149(7) -0.0063(7) 0.0033(7)
C36 0.0270(8) 0.0307(9) 0.0477(10) 0.0128(8) -0.0022(7) 0.0043(7)
C37 0.0387(10) 0.0564(12) 0.0534(12) 0.0249(10) 0.0123(9) 0.0160(9)
C38 0.0334(9) 0.0371(10) 0.0658(13) 0.0194(9) -0.0022(9) -0.0022(8)
C39 0.0422(10) 0.0307(9) 0.0352(9) 0.0073(7) 0.0032(7) 0.0059(7)
C40 0.0267(8) 0.0306(8) 0.0387(9) 0.0061(7) 0.0019(7) 0.0012(7)
C41 0.0322(10) 0.0441(11) 0.0503(11) -0.0020(9) -0.0023(8) -0.0023(8)
C42 0.0279(10) 0.0539(12) 0.0759(15) 0.0004(11) 0.0020(10) -0.0090(9)
C43 0.0363(11) 0.0539(12) 0.0733(15) 0.0081(11) 0.0192(10) -0.0072(9)
C44 0.0415(11) 0.0441(11) 0.0504(11) 0.0079(9) 0.0144(9) -0.0035(8)
C45 0.0321(9) 0.0316(9) 0.0384(9) 0.0092(7) 0.0059(7) -0.0021(7)
C46 0.0339(9) 0.0335(9) 0.0279(8) 0.0083(7) 0.0057(7) -0.0005(7)
C47 0.0460(11) 0.0398(10) 0.0380(10) 0.0041(8) 0.0078(8) 0.0059(8)
C48 0.0340(9) 0.0418(10) 0.0488(11) 0.0174(8) -0.0077(8) -0.0071(8)
C49 0.0280(8) 0.0300(8) 0.0301(8) 0.0056(7) -0.0010(6) 0.0001(6)
C50 0.0446(10) 0.0355(9) 0.0339(9) 0.0080(8) -0.0019(8) 0.0026(8)
C51 0.0571(12) 0.0478(11) 0.0299(9) 0.0047(8) -0.0070(8) 0.0023(9)
C52 0.0548(12) 0.0356(10) 0.0407(11) -0.0037(8) -0.0089(9) -0.0010(9)
C53 0.0485(11) 0.0269(9) 0.0483(11) 0.0061(8) -0.0081(9) -0.0062(8)
C54 0.0289(8) 0.0314(9) 0.0364(9) 0.0076(7) -0.0024(7) -0.0050(7)
C55 0.0373(9) 0.0313(9) 0.0440(10) 0.0150(8) 0.0019(8) -0.0071(7)
C56 0.0686(14) 0.0597(13) 0.0454(11) 0.0323(10) -0.0083(10) -0.0207(10)
C57 0.0453(11) 0.0421(11) 0.0688(13) 0.0263(10) -0.0020(10) -0.0034(9)
C58 0.0284(8) 0.0407(9) 0.0352(9) 0.0186(8) -0.0015(7) 0.0005(7)
C59 0.0295(8) 0.0290(8) 0.0371(9) 0.0144(7) -0.0082(7) -0.0011(6)
C60 0.0466(10) 0.0299(9) 0.0493(11) 0.0147(8) -0.0068(8) 0.0024(8)
C61 0.0533(12) 0.0341(10) 0.0696(14) 0.0258(10) -0.0086(10) 0.0068(9)
C62 0.0496(12) 0.0533(12) 0.0707(14) 0.0436(11) -0.0105(10) 0.0027(9)
C63 0.0423(10) 0.0507(11) 0.0437(10) 0.0285(9) -0.0080(8) -0.0009(8)
C64 0.0305(8) 0.0331(9) 0.0355(9) 0.0169(7) -0.0092(7) -0.0035(7)
C65 0.0383(9) 0.0332(9) 0.0285(8) 0.0129(7) -0.0058(7) -0.0047(7)
C66 0.0512(11) 0.0430(10) 0.0313(9) 0.0166(8) 0.0012(8) -0.0003(8)
C67 0.0469(10) 0.0286(9) 0.0421(10) 0.0113(8) -0.0055(8) -0.0017(7)
C68 0.0284(8) 0.0275(8) 0.0346(9) 0.0055(7) -0.0031(7) 0.0035(6)
C69 0.0332(9) 0.0380(10) 0.0370(10) 0.0028(8) -0.0027(7) -0.0016(7)
C70 0.0476(12) 0.0580(13) 0.0461(12) -0.0126(10) 0.0016(9) -0.0024(10)
C71 0.0465(13) 0.0848(17) 0.0684(16) -0.0254(13) 0.0158(11) 0.0094(12)
C72 0.0279(10) 0.0675(14) 0.0756(16) -0.0175(12) 0.0015(10) 0.0107(9)
C73 0.0283(9) 0.0349(9) 0.0485(11) 0.0014(8) -0.0042(8) 0.0072(7)
C74 0.0296(9) 0.0364(10) 0.0510(11) 0.0074(8) -0.0127(8) 0.0059(7)
C75 0.0501(12) 0.0485(11) 0.0494(12) 0.0000(9) -0.0248(9) 0.0055(9)
C76 0.0356(11) 0.0617(13) 0.0761(15) 0.0225(11) -0.0056(10) -0.0042(9)

loop_
_atom_type_symbol
_atom_type_description
_atom_type_scat_dispersion_real
_atom_type_scat_dispersion_imag
_atom_type_scat_source
C C 0.0033 0.0016 'International Tables Vol C Tables 4.2.6.8 and 6.1.1.4'
H H 0.0000 0.0000 'International Tables Vol C Tables 4.2.6.8 and 6.1.1.4'
Li Li -0.0003 0.0001 'International Tables Vol C Tables 4.2.6.8 and 6.1.1.4'
N N 0.0061 0.0033 'International Tables Vol C Tables 4.2.6.8 and 6.1.1.4'
P P 0.1023 0.0942 'International Tables Vol C Tables 4.2.6.8 and 6.1.1.4'

loop_
_geom_angle_atom_site_label_1
_geom_angle_atom_site_label_2
_geom_angle_atom_site_label_3
_geom_angle
C1 Li1 N3 111.12(12)
C1 Li1 N1 114.37(12)
N3 Li1 N1 115.32(12)
C1 Li1 P2 119.31(11)
N3 Li1 P2 91.11(9)
N1 Li1 P2 103.57(10)
C20 Li2 N5 109.03(13)
C20 Li2 N4 112.62(12)
N5 Li2 N4 117.73(12)
C20 Li2 P3 123.03(12)
N5 Li2 P3 89.45(9)
N4 Li2 P3 103.65(10)
C39 Li3 N7 111.67(13)
C39 Li3 N6 113.47(13)
N7 Li3 N6 116.06(13)
C39 Li3 P4 120.18(12)
N7 Li3 P4 90.73(10)
N6 Li3 P4 102.87(10)
C58 Li4 N2 109.83(12)
C58 Li4 N8 113.73(12)
N2 Li4 N8 117.82(12)
C58 Li4 P1 120.39(12)
N2 Li4 P1 90.26(9)
N8 Li4 P1 103.08(10)
C1 P1 C2 102.34(7)
C1 P1 C11 112.60(7)
C2 P1 C11 98.33(7)
C1 P1 Li4 125.66(8)
C2 P1 Li4 123.87(7)
C11 P1 Li4 89.14(7)
C20 P2 C21 101.24(7)
C20 P2 C30 112.55(7)
C21 P2 C30 98.93(7)
C20 P2 Li1 123.75(8)
C21 P2 Li1 126.45(7)
C30 P2 Li1 89.78(7)
C39 P3 C40 101.50(8)
C39 P3 C49 112.48(8)
C40 P3 C49 99.48(7)
C39 P3 Li2 125.85(8)
C40 P3 Li2 123.94(8)
C49 P3 Li2 89.25(7)
C58 P4 C59 101.05(7)
C58 P4 C68 112.33(7)
C59 P4 C68 98.29(7)
C58 P4 Li3 124.48(8)
C59 P4 Li3 126.07(8)
C68 P4 Li3 90.18(7)
C10 N1 C9 108.36(12)
C10 N1 C8 108.09(11)
C9 N1 C8 109.66(11)
C10 N1 Li1 102.49(11)
C9 N1 Li1 114.82(11)
C8 N1 Li1 112.91(11)
C18 N2 C19 108.85(15)
C18 N2 C17 109.97(14)
C19 N2 C17 107.39(13)
C18 N2 Li4 106.37(13)
C19 N2 Li4 108.39(12)
C17 N2 Li4 115.72(11)
C37 N3 C38 107.82(13)
C37 N3 C36 108.30(13)
C38 N3 C36 110.34(13)
C37 N3 Li1 105.72(12)
C38 N3 Li1 110.63(12)
C36 N3 Li1 113.72(11)
C28 N4 C29 108.64(13)
C28 N4 C27 108.21(11)
C29 N4 C27 109.54(12)
C28 N4 Li2 100.87(11)
C29 N4 Li2 115.70(11)
C27 N4 Li2 113.24(11)
C57 N5 C56 109.06(14)
C57 N5 C55 110.30(13)
C56 N5 C55 107.85(13)
C57 N5 Li2 104.51(12)
C56 N5 Li2 108.65(12)
C55 N5 Li2 116.29(12)
C48 N6 C47 108.39(13)
C48 N6 C46 107.96(12)
C47 N6 C46 109.78(13)
C48 N6 Li3 103.66(12)
C47 N6 Li3 112.35(12)
C46 N6 Li3 114.29(11)
C76 N7 C74 110.60(14)
C76 N7 C75 108.32(15)
C74 N7 C75 107.11(14)
C76 N7 Li3 112.09(14)
C74 N7 Li3 114.02(12)
C75 N7 Li3 104.22(12)
C67 N8 C66 108.05(13)
C67 N8 C65 108.92(12)
C66 N8 C65 109.68(12)
C67 N8 Li4 101.74(11)
C66 N8 Li4 114.97(12)
C65 N8 Li4 112.96(11)
P1 C1 Li1 109.20(10)
C3 C2 C7 118.06(14)
C3 C2 P1 121.55(12)
C7 C2 P1 120.39(11)
C4 C3 C2 121.66(16)
C5 C4 C3 119.92(16)
C4 C5 C6 119.66(16)
C5 C6 C7 121.37(16)
C6 C7 C2 119.26(14)
C6 C7 C8 120.07(14)
C2 C7 C8 120.67(13)
N1 C8 C7 113.28(11)
C12 C11 C16 118.34(14)
C12 C11 P1 119.28(12)
C16 C11 P1 122.06(11)
C13 C12 C11 121.21(16)
C14 C13 C12 120.49(17)
C13 C14 C15 119.78(17)
C14 C15 C16 120.86(17)
C15 C16 C11 119.32(14)
C15 C16 C17 119.14(14)
C11 C16 C17 121.49(13)
N2 C17 C16 114.20(12)
P2 C20 Li2 111.62(10)
C22 C21 C26 118.23(14)
C22 C21 P2 121.54(12)
C26 C21 P2 120.21(11)
C21 C22 C23 121.59(16)
C24 C23 C22 120.08(17)
C23 C24 C25 119.43(16)
C24 C25 C26 121.32(16)
C25 C26 C21 119.28(15)
C25 C26 C27 119.93(14)
C21 C26 C27 120.79(13)
N4 C27 C26 112.77(12)
C31 C30 C35 118.58(15)
C31 C30 P2 119.78(13)
C35 C30 P2 121.26(12)
C30 C31 C32 121.36(18)
C33 C32 C31 119.59(18)
C32 C33 C34 120.35(18)
C33 C34 C35 121.02(18)
C34 C35 C30 119.09(16)
C34 C35 C36 119.47(16)
C30 C35 C36 121.41(14)
N3 C36 C35 114.66(13)
P3 C39 Li3 109.69(11)
C41 C40 C45 118.26(15)
C41 C40 P3 121.26(13)
C45 C40 P3 120.46(12)
C42 C41 C40 121.29(17)
C43 C42 C41 120.20(17)
C42 C43 C44 119.46(17)
C43 C44 C45 121.46(18)
C44 C45 C40 119.25(15)
C44 C45 C46 119.89(15)
C40 C45 C46 120.86(14)
N6 C46 C45 112.23(13)
C50 C49 C54 118.35(14)
C50 C49 P3 119.38(12)
C54 C49 P3 121.81(12)
C49 C50 C51 121.87(17)
C52 C51 C50 119.37(17)
C51 C52 C53 119.73(16)
C52 C53 C54 121.36(17)
C53 C54 C49 119.30(16)
C53 C54 C55 119.29(15)
C49 C54 C55 121.39(14)
N5 C55 C54 114.76(13)
P4 C58 Li4 109.29(10)
C60 C59 C64 118.02(15)
C60 C59 P4 121.09(13)
C64 C59 P4 120.87(11)
C61 C60 C59 121.70(18)
C62 C61 C60 119.93(17)
C61 C62 C63 119.75(17)
C62 C63 C64 121.33(17)
C63 C64 C59 119.18(15)
C63 C64 C65 120.23(15)
C59 C64 C65 120.56(13)
N8 C65 C64 112.43(12)
C69 C68 C73 118.25(15)
C69 C68 P4 119.86(12)
C73 C68 P4 121.63(12)
C70 C69 C68 121.77(16)
C71 C70 C69 119.53(18)
C70 C71 C72 119.91(19)
C73 C72 C71 121.36(18)
C72 C73 C68 119.14(16)
C72 C73 C74 119.59(16)
C68 C73 C74 121.26(15)
N7 C74 C73 114.23(15)

loop_
_geom_bond_atom_site_label_1
_geom_bond_atom_site_label_2
_geom_bond_distance
Li1 C1 2.167(3)
Li1 N3 2.193(3)
Li1 N1 2.224(3)
Li1 P2 2.744(3)
Li2 C20 2.165(3)
Li2 N5 2.193(3)
Li2 N4 2.256(3)
Li2 P3 2.718(3)
Li3 C39 2.168(3)
Li3 N7 2.212(3)
Li3 N6 2.222(3)
Li3 P4 2.754(3)
Li4 C58 2.156(3)
Li4 N2 2.196(3)
Li4 N8 2.273(3)
Li4 P1 2.728(3)
P1 C1 1.7484(15)
P1 C2 1.8503(15)
P1 C11 1.8654(15)
P2 C20 1.7511(16)
P2 C21 1.8554(15)
P2 C30 1.8682(16)
P3 C39 1.7486(17)
P3 C40 1.8526(16)
P3 C49 1.8702(15)
P4 C58 1.7553(15)
P4 C59 1.8531(16)
P4 C68 1.8643(16)
N1 C10 1.4722(19)
N1 C9 1.4731(19)
N1 C8 1.4856(18)
N2 C18 1.467(2)
N2 C19 1.474(2)
N2 C17 1.4793(19)
N3 C37 1.471(2)
N3 C38 1.472(2)
N3 C36 1.477(2)
N4 C28 1.4717(19)
N4 C29 1.4752(19)
N4 C27 1.4921(19)
N5 C57 1.469(2)
N5 C56 1.472(2)
N5 C55 1.472(2)
N6 C48 1.4691(19)
N6 C47 1.473(2)
N6 C46 1.4857(19)
N7 C76 1.473(2)
N7 C74 1.478(2)
N7 C75 1.480(2)
N8 C67 1.4711(19)
N8 C66 1.4724(19)
N8 C65 1.4869(19)
C2 C3 1.396(2)
C2 C7 1.410(2)
C3 C4 1.388(2)
C4 C5 1.377(3)
C5 C6 1.378(2)
C6 C7 1.400(2)
C7 C8 1.504(2)
C11 C12 1.394(2)
C11 C16 1.409(2)
C12 C13 1.381(2)
C13 C14 1.362(3)
C14 C15 1.389(3)
C15 C16 1.392(2)
C16 C17 1.515(2)
C21 C22 1.389(2)
C21 C26 1.412(2)
C22 C23 1.392(2)
C23 C24 1.375(3)
C24 C25 1.384(2)
C25 C26 1.398(2)
C26 C27 1.510(2)
C30 C31 1.392(2)
C30 C35 1.406(2)
C31 C32 1.394(2)
C32 C33 1.366(3)
C33 C34 1.380(3)
C34 C35 1.398(2)
C35 C36 1.510(2)
C40 C41 1.397(2)
C40 C45 1.410(2)
C41 C42 1.387(3)
C42 C43 1.374(3)
C43 C44 1.383(3)
C44 C45 1.392(2)
C45 C46 1.509(2)
C49 C50 1.386(2)
C49 C54 1.403(2)
C50 C51 1.402(2)
C51 C52 1.372(3)
C52 C53 1.384(3)
C53 C54 1.399(2)
C54 C55 1.512(2)
C59 C60 1.398(2)
C59 C64 1.412(2)
C60 C61 1.388(2)
C61 C62 1.376(3)
C62 C63 1.380(3)
C63 C64 1.403(2)
C64 C65 1.504(2)
C68 C69 1.395(2)
C68 C73 1.408(2)
C69 C70 1.385(2)
C70 C71 1.367(3)
C71 C72 1.390(3)
C72 C73 1.384(3)
C73 C74 1.513(2)
